data_7100683
loop_
_publ_author_name
'Spencer Williams'
'Emma Denehy'
'Jonathan M. White'

_publ_section_title
;
Ground state structures of sulfate monoesters and
sulfamates reveal similar reaction coordinates for sulfuryl and sulfamyl
transfer
;
_journal_name_full 'Chemical Communications'
_journal_paper_doi 10.1039/b513712h
_journal_year 2006
_chemical_formula_sum 'C H3 K O4 S'
_chemical_formula_weight 150.19
_chemical_name_common 'potassium methyl sulfate'
_space_group_IT_number 14
_symmetry_cell_setting monoclinic
_symmetry_space_group_name_Hall '-P 2ybc'
_symmetry_space_group_name_H-M 'P 1 21/c 1'
_cell_angle_alpha 90.00
_cell_angle_beta 93.147(2)
_cell_angle_gamma 90.00
_cell_formula_units_Z 4
_cell_length_a 9.1599(13)
_cell_length_b 6.9471(10)
_cell_length_c 7.3311(10)
_cell_measurement_temperature 130(2)
_cell_volume 465.81(11)
_diffrn_ambient_temperature 130(2)
_exptl_crystal_density_diffrn 2.142
_cod_depositor_comments
;
The following automatic conversions were performed:
'_symmetry_cell_setting' value 'Monoclinic' changed to 'monoclinic'
according to '/home/saulius/struct/CIF-dictionaries/cif_core.dic'
dictionary named 'cif_core.dic' version 2.4.1 from 2010-06-29.

Automatic conversion script
Id: cif_fix_enum 1527 2010-12-29 10:47:43Z saulius 
;
_cod_original_sg_symbol_H-M 'P 21/c'
_cod_database_code 7100683

loop_
_symmetry_equiv_pos_as_xyz
'x, y, z'
'-x, y+1/2, -z+1/2'
'-x, -y, -z'
'x, -y-1/2, z-1/2'

loop_
_atom_site_label
_atom_site_type_symbol
_atom_site_fract_x
_atom_site_fract_y
_atom_site_fract_z
_atom_site_U_iso_or_equiv
_atom_site_adp_type
_atom_site_occupancy
_atom_site_symmetry_multiplicity
_atom_site_calc_flag
_atom_site_refinement_flags
_atom_site_disorder_assembly
_atom_site_disorder_group
C1 C 0.9487(2) 0.1571(3) 0.2906(3) 0.0249(4) Uani 1 1 d . . .
H1A H 0.9242 0.0545 0.3753 0.037 Uiso 1 1 calc R . .
H1B H 1.0001 0.2607 0.3583 0.037 Uiso 1 1 calc R . .
H1C H 1.0117 0.1053 0.1986 0.037 Uiso 1 1 calc R . .
O1 O 0.76707(15) -0.04964(19) 0.00729(17) 0.0197(3) Uani 1 1 d . . .
O2 O 0.81685(14) 0.23168(18) 0.20182(18) 0.0193(3) Uani 1 1 d . . .
O3 O 0.65969(14) -0.03035(19) 0.29748(17) 0.0197(3) Uani 1 1 d . . .
O4 O 0.58232(14) 0.19449(19) 0.05923(18) 0.0211(3) Uani 1 1 d . . .
S1 S 0.69829(5) 0.07460(6) 0.13576(6) 0.01413(18) Uani 1 1 d . . .
K2 K 0.36678(4) 0.09104(5) 0.33345(5) 0.01694(17) Uani 1 1 d . . .

loop_
_atom_site_aniso_label
_atom_site_aniso_U_11
_atom_site_aniso_U_22
_atom_site_aniso_U_33
_atom_site_aniso_U_23
_atom_site_aniso_U_13
_atom_site_aniso_U_12
C1 0.0233(9) 0.0234(11) 0.0271(10) -0.0011(8) -0.0066(7) -0.0019(8)
O1 0.0251(7) 0.0174(7) 0.0166(6) -0.0035(5) 0.0012(5) 0.0014(5)
O2 0.0225(6) 0.0117(6) 0.0234(6) -0.0011(5) -0.0026(5) -0.0026(5)
O3 0.0299(7) 0.0131(6) 0.0163(6) 0.0017(5) 0.0037(5) -0.0017(5)
O4 0.0227(7) 0.0133(6) 0.0271(7) 0.0032(5) -0.0018(5) 0.0018(5)
S1 0.0190(3) 0.0088(3) 0.0145(3) 0.00040(13) 0.00026(17) -0.00021(13)
K2 0.0226(3) 0.0121(3) 0.0160(2) 0.00111(12) -0.00089(15) 0.00030(12)

loop_
_geom_bond_atom_site_label_1
_geom_bond_atom_site_label_2
_geom_bond_distance
_geom_bond_site_symmetry_2
_geom_bond_publ_flag
C1 O2 1.437(2) . ?
C1 H1A 0.9800 . ?
C1 H1B 0.9800 . ?
C1 H1C 0.9800 . ?
O1 S1 1.4471(13) . ?
O1 K2 2.7368(14) 3_655 ?
O1 K2 3.0422(14) 2_645 ?
O2 S1 1.5959(13) . ?
O2 K2 3.0135(14) 2_655 ?
O3 S1 1.4520(13) . ?
O3 K2 2.7621(13) 3_656 ?
O3 K2 2.8059(14) 2_645 ?
O3 K2 2.8384(14) . ?
O4 S1 1.4392(13) . ?
O4 K2 2.8958(14) 2_655 ?
O4 K2 2.9152(13) 4_565 ?
O4 K2 2.9819(14) . ?
S1 K2 3.4214(7) 2_645 ?
S1 K2 3.4376(7) . ?
S1 K2 3.6451(7) 3_655 ?
S1 K2 3.6459(7) 2_655 ?
K2 O1 2.7368(14) 3_655 ?
K2 O3 2.7621(13) 3_656 ?
K2 O3 2.8059(14) 2_655 ?
K2 O4 2.8958(14) 2_645 ?
K2 O4 2.9152(13) 4_566 ?
K2 O2 3.0135(14) 2_645 ?
K2 O1 3.0422(14) 2_655 ?
K2 S1 3.4214(7) 2_655 ?
K2 K2 3.5868(8) 3_656 ?
